data_4025596
loop_
_publ_author_name
'Kana Watanabe'
'Yusuke Iwata'
'Satoshi Adachi'
'Tomoyuki Nishikawa'
'Yuko Yoshida'
'Shunsuke Kameda'
'Mitsuaki Ide'
'Yoko Saikawa'
'Masaya Nakata'

_publ_contact_author_address
;
Department of Applied Chemistry
Faculty of Science and Technology
Keio University
3-14-1 Hiyoshi Kohoku-ku
Yokohama 223-8522
Japan
;
_publ_contact_author_email ' msynktxa@applc.keio.ac.jp'
_publ_contact_author_fax ' (81)45 566 1551 '
_publ_contact_author_name ' Prof. Masaya Nakata'
_publ_contact_author_phone ' (81)45 566 1577 '
_publ_section_title
;
 Synthetic Studies on Lactonamycins: Synthesis of the Model BCDEF Aglycon
;
_journal_name_full 'Journal of Organic Chemistry'
_journal_page_first 5573
_journal_page_last 5579
_journal_paper_doi 10.1021/jo100913s
_journal_volume 75
_journal_year 2010
_chemical_formula_moiety 'C19 H14 O4, C6 H14'
_chemical_formula_sum 'C25 H28 O8'
_chemical_formula_weight 456.49
_chemical_melting_point 511.5(5)
_space_group_IT_number 14
_symmetry_cell_setting monoclinic
_symmetry_Int_Tables_number 14
_symmetry_space_group_name_Hall '-P 2ybc'
_symmetry_space_group_name_H-M 'P 1 21/c 1'
_audit_creation_date 'Fri Jul 31 23:15:40 2009'
_audit_creation_method 'by teXsan'
_cell_angle_alpha 90
_cell_angle_beta 104.18(3)
_cell_angle_gamma 90
_cell_formula_units_Z 4
_cell_length_a 14.554(5)
_cell_length_b 18.044(7)
_cell_length_c 7.886(2)
_cell_measurement_reflns_used 25
_cell_measurement_temperature 298
_cell_measurement_theta_max 12.3
_cell_measurement_theta_min 10.3
_cell_volume 2007.9(12)
_computing_cell_refinement WinAFC
_computing_data_collection WinAFC
_computing_data_reduction 'teXsan Ver. 1.11'
_computing_molecular_graphics ORTEP-III
_computing_publication_material 'teXsan Ver. 1.11'
_computing_structure_refinement SHELXL97
_computing_structure_solution SIR92
_diffrn_ambient_temperature 298
_diffrn_measured_fraction_theta_full 1.0
_diffrn_measured_fraction_theta_max 27.50
_diffrn_measurement_device_type 'Rigaku AFC7R'
_diffrn_measurement_method \w-2\q
_diffrn_radiation_type 'Mo K\a'
_diffrn_radiation_wavelength 0.71073
_diffrn_reflns_av_R_equivalents 0.037
_diffrn_reflns_limit_h_max 18
_diffrn_reflns_limit_h_min -10
_diffrn_reflns_limit_k_max 23
_diffrn_reflns_limit_k_min -2
_diffrn_reflns_limit_l_max 9
_diffrn_reflns_limit_l_min -10
_diffrn_reflns_number 5519
_diffrn_reflns_theta_max 27.50
_diffrn_reflns_theta_min 2.5
_diffrn_standards_decay_% 0
_diffrn_standards_interval_count 150
_diffrn_standards_number 3
_exptl_absorpt_coefficient_mu 0.112
_exptl_absorpt_correction_T_max 0.988
_exptl_absorpt_correction_T_min 0.952
_exptl_absorpt_correction_type psi-scan
_exptl_absorpt_process_details '(North, Phillips & Mathews, 1968)'
_exptl_crystal_colour yellow
_exptl_crystal_density_diffrn 1.510
_exptl_crystal_density_method 'not measured'
_exptl_crystal_description needle
_exptl_crystal_F_000 912.0
_exptl_crystal_size_max 0.35
_exptl_crystal_size_mid 0.15
_exptl_crystal_size_min 0.1
_refine_diff_density_max 0.17
_refine_diff_density_min -0.16
_refine_ls_extinction_method none
_refine_ls_goodness_of_fit_ref 0.942
_refine_ls_hydrogen_treatment refall
_refine_ls_number_parameters 354
_refine_ls_number_reflns 4616
_refine_ls_R_factor_gt 0.044
_refine_ls_shift/su_max -0.0270
_refine_ls_structure_factor_coef Fsqd
_refine_ls_weighting_details 'w = 1/[\s^2^(Fo^2^) + (0.0514P)^2^+0.0000P] where P=(Fo^2^+2Fc^2^)/3'
_refine_ls_weighting_scheme calc
_refine_ls_wR_factor_ref 0.144
_reflns_number_gt 1791
_reflns_number_total 4616
_reflns_threshold_expression >2.0sigma(I)
_cod_data_source_file jo100913s_si_001.cif
_cod_data_source_block aglycone4
_cod_depositor_comments
;
The following automatic conversions were performed:

'_chemical_melting_point' value '511-512K' was changed to '511.5(5)'
- the average value was taken and precision was estimated.

Automatic conversion script
Id: cif_fix_values 1569 2011-02-09 13:29:24Z adriana 

The following automatic conversions were performed:
data name '_geom_hbond_site_distance_dh' replaced with
'_geom_hbond_distance_DH' as specified in the replacement file
'/home/antanas/src/cod-tools/trunk/data/replacement-values/replacement_tags.lst'.

data
name '_geom_hbond_site_distance_ha' replaced with
'_geom_hbond_distance_HA' as specified in the replacement file
'/home/antanas/src/cod-tools/trunk/data/replacement-values/replacement_tags.lst'.

data
name '_geom_hbond_site_distance_da' replaced with
'_geom_hbond_distance_DA' as specified in the replacement file
'/home/antanas/src/cod-tools/trunk/data/replacement-values/replacement_tags.lst'.

Automatic conversion script
Id: cif_correct_tags 5005 2017-03-03 11:38:54Z antanas 
;
_cod_original_cell_volume 2007.7(12)
_cod_original_formula_sum 'C25 H28 O8 '
_cod_database_code 4025596

loop_
_symmetry_equiv_pos_as_xyz
x,y,z
-x,1/2+y,1/2-z
-x,-y,-z
x,1/2-y,1/2+z

loop_
_atom_site_label
_atom_site_type_symbol
_atom_site_fract_x
_atom_site_fract_y
_atom_site_fract_z
_atom_site_U_iso_or_equiv
_atom_site_adp_type
_atom_site_occupancy
_atom_site_calc_flag
_atom_site_refinement_flags
_atom_site_disorder_assembly
_atom_site_disorder_group
O(1) O 0.0955(1) 0.0456(1) 0.4492(2) 0.0597(6) Uani 1.00 d . . .
O(2) O -0.0167(1) 0.0371(2) 0.2018(3) 0.0945(9) Uani 1.00 d . . .
O(3) O 0.3187(1) 0.0284(1) 0.3513(2) 0.0472(5) Uani 1.00 d . . .
O(4) O 0.2243(1) -0.0685(1) 0.4011(2) 0.0624(6) Uani 1.00 d . . .
O(5) O 0.1931(1) 0.0125(1) 0.8016(2) 0.0606(6) Uani 1.00 d . . .
O(6) O 0.3945(1) -0.0325(1) 0.7987(3) 0.0559(5) Uani 1.00 d . . .
O(7) O 0.2846(2) 0.2801(1) 0.5827(3) 0.0673(6) Uani 1.00 d . . .
O(8) O 0.1737(1) 0.1764(1) 0.4252(3) 0.0701(6) Uani 1.00 d . . .
C(2) C 0.0659(2) 0.0361(2) 0.2729(4) 0.0664(9) Uani 1.00 d . . .
C(3) C 0.1485(2) 0.0225(3) 0.1947(4) 0.0626(9) Uani 1.00 d . . .
C(3A) C 0.2272(2) 0.0076(2) 0.3546(3) 0.0465(7) Uani 1.00 d . . .
C(5) C 0.2201(2) -0.0763(2) 0.5802(4) 0.0565(8) Uani 1.00 d . . .
C(5A) C 0.2347(2) 0.0003(2) 0.6599(3) 0.0449(6) Uani 1.00 d . . .
C(6) C 0.3401(2) 0.0173(1) 0.7401(3) 0.0406(6) Uani 1.00 d . . .
C(6A) C 0.3692(2) 0.0962(1) 0.7533(3) 0.0376(6) Uani 1.00 d . . .
C(7) C 0.4521(2) 0.1151(2) 0.8674(3) 0.0419(6) Uani 1.00 d . . .
C(7A) C 0.4812(2) 0.1906(2) 0.8905(3) 0.0433(6) Uani 1.00 d . . .
C(8) C 0.5674(2) 0.2111(2) 1.0070(4) 0.0560(7) Uani 1.00 d . . .
C(9) C 0.5920(3) 0.2840(2) 1.0304(5) 0.0694(9) Uani 1.00 d . . .
C(10) C 0.5321(3) 0.3387(3) 0.9410(5) 0.075(1) Uani 1.00 d . . .
C(11) C 0.4494(3) 0.3213(2) 0.8257(5) 0.0629(9) Uani 1.00 d . . .
C(11A) C 0.4219(2) 0.2465(2) 0.7970(3) 0.0462(7) Uani 1.00 d . . .
C(12) C 0.3372(2) 0.2254(2) 0.6740(3) 0.0475(7) Uani 1.00 d . . .
C(12A) C 0.3096(2) 0.1512(2) 0.6500(3) 0.0415(6) Uani 1.00 d . . .
C(13) C 0.2251(2) 0.1307(2) 0.5217(3) 0.0476(7) Uani 1.00 d . . .
C(13A) C 0.1973(2) 0.0497(2) 0.5015(3) 0.0454(7) Uani 1.00 d . . .
C(14) C 0.3537(3) -0.0081(2) 0.2185(5) 0.0629(9) Uani 1.00 d . . .
C(15) C -0.1418(6) 0.2667(6) 0.640(3) 0.262(7) Uani 1.00 d . . .
C(16) C -0.1465(10) 0.2892(9) 0.438(3) 0.32(1) Uani 1.00 d . . .
C(17) C -0.070(2) 0.275(2) 0.62(1) 0.84(7) Uani 1.00 d . . .
C(18) C -0.013(1) 0.276(2) 0.454(9) 0.63(3) Uani 1.00 d . . .
C(19) C 0.0148(7) 0.1712(7) 0.727(2) 0.180(6) Uani 1.00 d . . .
C(20) C 0.0311(9) 0.3369(5) 0.325(1) 0.154(5) Uani 1.00 d . . .
H(3A) H 0.134(2) -0.015(2) 0.109(5) 0.0833(1) Uiso 1.00 d . . .
H(3B) H 0.156(2) 0.071(2) 0.132(5) 0.1030(2) Uiso 1.00 d . . .
H(5A) H 0.270(2) -0.116(2) 0.643(4) 0.0601(1) Uiso 1.00 d . . .
H(5B) H 0.158(2) -0.094(1) 0.586(3) 0.05456(9) Uiso 1.00 d . . .
H(5O) H 0.134(3) -0.002(2) 0.769(4) 0.0936(2) Uiso 1.00 d . . .
H(7) H 0.494(2) 0.077(1) 0.946(3) 0.03680(8) Uiso 1.00 d . . .
H(7O) H 0.235(2) 0.260(2) 0.511(5) 0.0905(2) Uiso 1.00 d . . .
H(8) H 0.606(2) 0.172(2) 1.071(4) 0.0701(1) Uiso 1.00 d . . .
H(9) H 0.645(3) 0.297(2) 1.112(5) 0.1025(2) Uiso 1.00 d . . .
H(10) H 0.549(2) 0.386(2) 0.958(4) 0.0875(2) Uiso 1.00 d . . .
H(11) H 0.409(2) 0.357(2) 0.761(4) 0.0739(1) Uiso 1.00 d . . .
H(14A) H 0.421(2) 0.002(2) 0.240(4) 0.0807(1) Uiso 1.00 d . . .
H(14B) H 0.348(3) -0.065(2) 0.232(5) 0.1082(2) Uiso 1.00 d . . .
H(14C) H 0.321(3) 0.008(2) 0.106(5) 0.1033(2) Uiso 1.00 d . . .

loop_
_atom_site_aniso_label
_atom_site_aniso_U_11
_atom_site_aniso_U_22
_atom_site_aniso_U_33
_atom_site_aniso_U_12
_atom_site_aniso_U_13
_atom_site_aniso_U_23
O(1) 0.0302(9) 0.111(2) 0.0369(10) -0.0031(10) 0.0057(8) 0.001(1)
O(2) 0.034(1) 0.191(3) 0.052(1) -0.013(1) -0.0011(10) 0.009(2)
O(3) 0.0341(9) 0.067(1) 0.0419(10) -0.0034(9) 0.0127(8) -0.0064(9)
O(4) 0.077(1) 0.066(1) 0.048(1) -0.021(1) 0.023(1) -0.012(1)
O(5) 0.040(1) 0.111(2) 0.0329(10) -0.008(1) 0.0116(8) 0.000(1)
O(6) 0.047(1) 0.050(1) 0.063(1) 0.0037(10) 0.0000(9) 0.002(1)
O(7) 0.073(2) 0.059(1) 0.070(1) 0.020(1) 0.017(1) 0.011(1)
O(8) 0.062(1) 0.079(2) 0.061(1) 0.021(1) -0.002(1) 0.014(1)
C(2) 0.042(2) 0.113(3) 0.041(2) -0.012(2) 0.004(1) 0.003(2)
C(3) 0.044(2) 0.107(3) 0.036(2) -0.008(2) 0.007(1) -0.007(2)
C(3A) 0.040(1) 0.065(2) 0.035(1) -0.009(1) 0.009(1) -0.002(1)
C(5) 0.058(2) 0.068(2) 0.042(2) -0.018(2) 0.008(1) 0.001(1)
C(5A) 0.039(1) 0.064(2) 0.033(1) -0.006(1) 0.011(1) -0.001(1)
C(6) 0.039(1) 0.053(2) 0.030(1) -0.001(1) 0.008(1) -0.001(1)
C(6A) 0.034(1) 0.044(2) 0.035(1) 0.003(1) 0.010(1) -0.001(1)
C(7) 0.036(1) 0.050(2) 0.039(1) 0.001(1) 0.008(1) 0.002(1)
C(7A) 0.043(1) 0.050(2) 0.039(1) -0.004(1) 0.014(1) -0.005(1)
C(8) 0.054(2) 0.060(2) 0.054(2) -0.012(2) 0.013(1) -0.003(2)
C(9) 0.073(2) 0.073(3) 0.062(2) -0.022(2) 0.017(2) -0.006(2)
C(10) 0.101(3) 0.061(3) 0.071(2) -0.032(2) 0.040(2) -0.018(2)
C(11) 0.084(2) 0.050(2) 0.062(2) -0.002(2) 0.030(2) -0.001(2)
C(11A) 0.054(2) 0.047(2) 0.043(2) -0.002(1) 0.023(1) -0.004(1)
C(12) 0.055(2) 0.051(2) 0.041(1) 0.015(1) 0.019(1) 0.006(1)
C(12A) 0.038(1) 0.051(2) 0.036(1) 0.009(1) 0.011(1) -0.001(1)
C(13) 0.042(1) 0.067(2) 0.035(1) 0.011(1) 0.011(1) 0.005(1)
C(13A) 0.029(1) 0.074(2) 0.033(1) -0.002(1) 0.007(1) -0.002(1)
C(14) 0.059(2) 0.082(3) 0.056(2) 0.001(2) 0.031(2) -0.010(2)
C(15) 0.104(5) 0.179(9) 0.49(2) -0.033(6) 0.049(9) -0.18(1)
C(16) 0.24(1) 0.23(1) 0.41(2) -0.054(10) -0.09(1) 0.17(1)
C(17) 0.43(4) 0.41(3) 1.9(2) -0.08(3) 0.62(9) -0.39(7)
C(18) 0.19(1) 0.51(4) 1.20(9) 0.04(2) 0.22(3) -0.26(4)
C(19) 0.113(6) 0.19(1) 0.25(1) -0.028(6) 0.074(8) -0.121(10)
C(20) 0.189(8) 0.067(4) 0.180(10) -0.007(4) -0.002(6) -0.002(5)

loop_
_atom_type_symbol
_atom_type_description
_atom_type_scat_dispersion_real
_atom_type_scat_dispersion_imag
_atom_type_scat_source
C C 0.003 0.002
;International Tables for Crystallography
(1992, Vol. C)
;
H H 0.000 0.000
;International Tables for Crystallography
(1992, Vol. C)
;
O O 0.011 0.006
;International Tables for Crystallography
(1992, Vol. C)
;

loop_
_geom_angle_atom_site_label_1
_geom_angle_atom_site_label_2
_geom_angle_atom_site_label_3
_geom_angle
_geom_angle_site_symmetry_1
_geom_angle_site_symmetry_2
_geom_angle_site_symmetry_3
_geom_angle_publ_flag
C(2) O(1) C(13A) 110.1(2) . . . yes
C(3A) O(3) C(14) 113.9(2) . . . yes
C(3A) O(4) C(5) 111.1(2) . . . yes
C(5A) O(5) H(5O) 107(2) . . . no
C(12) O(7) H(7O) 108(2) . . . no
O(1) C(2) O(2) 120.4(3) . . . yes
O(1) C(2) C(3) 110.8(2) . . . yes
O(2) C(2) C(3) 128.7(3) . . . yes
C(2) C(3) C(3A) 102.0(2) . . . yes
C(2) C(3) H(3A) 111(2) . . . no
C(2) C(3) H(3B) 105(2) . . . no
C(3A) C(3) H(3A) 118(2) . . . no
C(3A) C(3) H(3B) 114(2) . . . no
H(3A) C(3) H(3B) 107(3) . . . no
O(3) C(3A) O(4) 110.7(2) . . . yes
O(3) C(3A) C(3) 118.2(2) . . . yes
O(3) C(3A) C(13A) 109.3(2) . . . yes
O(4) C(3A) C(3) 108.8(2) . . . yes
O(4) C(3A) C(13A) 104.5(2) . . . yes
C(3) C(3A) C(13A) 104.2(2) . . . yes
O(4) C(5) C(5A) 106.5(2) . . . yes
O(4) C(5) H(5A) 110(2) . . . no
O(4) C(5) H(5B) 110(1) . . . no
C(5A) C(5) H(5A) 114(1) . . . no
C(5A) C(5) H(5B) 108(2) . . . no
H(5A) C(5) H(5B) 108(2) . . . no
O(5) C(5A) C(5) 115.3(2) . . . yes
O(5) C(5A) C(6) 102.8(2) . . . yes
O(5) C(5A) C(13A) 114.9(2) . . . yes
C(5) C(5A) C(6) 112.2(2) . . . yes
C(5) C(5A) C(13A) 102.0(2) . . . yes
C(6) C(5A) C(13A) 109.9(2) . . . yes
O(6) C(6) C(5A) 120.0(2) . . . yes
O(6) C(6) C(6A) 122.5(2) . . . yes
C(5A) C(6) C(6A) 117.3(2) . . . yes
C(6) C(6A) C(7) 118.7(2) . . . yes
C(6) C(6A) C(12A) 120.2(2) . . . yes
C(7) C(6A) C(12A) 121.1(2) . . . yes
C(6A) C(7) C(7A) 120.8(2) . . . yes
C(6A) C(7) H(7) 122(1) . . . no
C(7A) C(7) H(7) 117(1) . . . no
C(7) C(7A) C(8) 121.6(2) . . . yes
C(7) C(7A) C(11A) 119.4(2) . . . yes
C(8) C(7A) C(11A) 119.0(3) . . . yes
C(7A) C(8) C(9) 120.3(3) . . . yes
C(7A) C(8) H(8) 117(2) . . . no
C(9) C(8) H(8) 123(2) . . . no
C(8) C(9) C(10) 120.3(3) . . . yes
C(8) C(9) H(9) 120(2) . . . no
C(10) C(9) H(9) 119(2) . . . no
C(9) C(10) C(11) 121.3(4) . . . yes
C(9) C(10) H(10) 120(2) . . . no
C(11) C(10) H(10) 119(2) . . . no
C(10) C(11) C(11A) 120.0(3) . . . yes
C(10) C(11) H(11) 123(2) . . . no
C(11A) C(11) H(11) 117(2) . . . no
C(7A) C(11A) C(11) 119.1(2) . . . yes
C(7A) C(11A) C(12) 118.8(2) . . . yes
C(11) C(11A) C(12) 122.0(2) . . . yes
O(7) C(12) C(11A) 116.9(2) . . . yes
O(7) C(12) C(12A) 121.7(2) . . . yes
C(11A) C(12) C(12A) 121.4(2) . . . yes
C(6A) C(12A) C(12) 118.2(2) . . . yes
C(6A) C(12A) C(13) 121.1(2) . . . yes
C(12) C(12A) C(13) 120.7(2) . . . yes
O(8) C(13) C(12A) 122.9(3) . . . yes
O(8) C(13) C(13A) 118.2(2) . . . yes
C(12A) C(13) C(13A) 118.9(2) . . . yes
O(1) C(13A) C(3A) 102.8(2) . . . yes
O(1) C(13A) C(5A) 109.9(2) . . . yes
O(1) C(13A) C(13) 107.9(2) . . . yes
C(3A) C(13A) C(5A) 102.7(2) . . . yes
C(3A) C(13A) C(13) 116.1(2) . . . yes
C(5A) C(13A) C(13) 116.5(2) . . . yes
O(3) C(14) H(14A) 108(2) . . . no
O(3) C(14) H(14B) 109(2) . . . no
O(3) C(14) H(14C) 111(3) . . . no
H(14A) C(14) H(14B) 106(3) . . . no
H(14A) C(14) H(14C) 111(3) . . . no
H(14B) C(14) H(14C) 111(3) . . . no
C(16) C(15) C(17) 68(4) . . . yes
C(15) C(16) C(17) 40(2) . . . yes
C(15) C(17) C(16) 72(2) . . . yes
C(15) C(17) C(18) 141(6) . . . yes
C(16) C(17) C(18) 72(4) . . . yes
C(17) C(18) C(20) 141(2) . . . yes
C(18) C(20) C(19) 114(2) . . 4_554 yes

loop_
_geom_bond_atom_site_label_1
_geom_bond_atom_site_label_2
_geom_bond_distance
_geom_bond_site_symmetry_1
_geom_bond_site_symmetry_2
_geom_bond_publ_flag
O(1) C(2) 1.362(3) . . yes
O(1) C(13A) 1.440(3) . . yes
O(2) C(2) 1.196(3) . . yes
O(3) C(3A) 1.389(3) . . yes
O(3) C(14) 1.432(5) . . yes
O(4) C(3A) 1.424(4) . . yes
O(4) C(5) 1.435(4) . . yes
O(5) C(5A) 1.412(3) . . yes
O(5) H(5O) 0.88(4) . . no
O(6) C(6) 1.212(3) . . yes
O(7) C(12) 1.345(3) . . yes
O(7) H(7O) 0.88(3) . . no
O(8) C(13) 1.240(3) . . yes
C(2) C(3) 1.499(5) . . yes
C(3) C(3A) 1.506(4) . . yes
C(3) H(3A) 0.94(3) . . no
C(3) H(3B) 1.02(4) . . no
C(3A) C(13A) 1.534(4) . . yes
C(5) C(5A) 1.512(4) . . yes
C(5) H(5A) 1.05(3) . . no
C(5) H(5B) 0.97(3) . . no
C(5A) C(6) 1.540(3) . . yes
C(5A) C(13A) 1.522(4) . . yes
C(6) C(6A) 1.481(4) . . yes
C(6A) C(7) 1.360(3) . . yes
C(6A) C(12A) 1.434(3) . . yes
C(7) C(7A) 1.424(4) . . yes
C(7) H(7) 1.02(2) . . no
C(7A) C(8) 1.410(4) . . yes
C(7A) C(11A) 1.412(4) . . yes
C(8) C(9) 1.364(5) . . yes
C(8) H(8) 0.97(3) . . no
C(9) C(10) 1.390(6) . . yes
C(9) H(9) 0.90(3) . . no
C(10) C(11) 1.357(5) . . yes
C(10) H(10) 0.89(4) . . no
C(11) C(11A) 1.410(4) . . yes
C(11) H(11) 0.94(3) . . no
C(11A) C(12) 1.422(3) . . yes
C(12) C(12A) 1.396(4) . . yes
C(12A) C(13) 1.437(3) . . yes
C(13) C(13A) 1.515(4) . . yes
C(14) H(14A) 0.97(3) . . no
C(14) H(14B) 1.03(4) . . no
C(14) H(14C) 0.94(4) . . no
C(15) C(16) 1.63(3) . . yes
C(15) C(17) 1.11(4) . . yes
C(16) C(17) 1.59(7) . . yes
C(17) C(18) 1.71(10) . . yes
C(18) C(20) 1.71(5) . . yes
C(19) C(20) 0.77(2) . 4_555 yes

loop_
_geom_hbond_atom_site_label_D
_geom_hbond_atom_site_label_H
_geom_hbond_atom_site_label_A
_geom_hbond_site_symmetry_D
_geom_hbond_site_symmetry_H
_geom_hbond_site_symmetry_A
_geom_hbond_distance_DH
_geom_hbond_distance_HA
_geom_hbond_distance_DA
_geom_hbond_angle_DHA
_geom_hbond_publ_flag
O(5) H(5O) O(1) . . . 0.88(4) 2.59(3) 2.857(2) 98(2) no
O(7) H(7O) O(8) . . . 0.88(3) 1.80(3) 2.582(3) 146(3) no
O(5) H(5O) O(2) . . 3_556 0.88(3) 1.89(3) 2.713(3) 156(3) no
